data_7004598
loop_
_publ_author_name
'Sundaravel, Karuppasamy'
'Dhanalakshmi, Thirumanasekaran'
'Suresh, Eringathodi'
'Palaniandavar, Mallayan'

_publ_section_title
;
 Synthesis, structure, spectra and reactivity of iron(iii) complexes of
 facially coordinating and sterically hindering 3N ligands as models
 for catechol dioxygenases
;
_journal_issue 48
_journal_name_full 'Dalton Transactions'
_journal_page_first 7012
_journal_page_last 7025
_journal_paper_doi 10.1039/b809142k
_journal_year 2008
_chemical_formula_sum 'C10 H17 Cl3 Fe N3'
_chemical_formula_weight 341.47
_chemical_name_systematic
;
?
;
_space_group_IT_number 14
_symmetry_cell_setting monoclinic
_symmetry_space_group_name_Hall '-P 2ybc'
_symmetry_space_group_name_H-M 'P 1 21/c 1'
_atom_sites_solution_hydrogens geom
_atom_sites_solution_primary direct
_atom_sites_solution_secondary difmap
_audit_creation_method SHELXL-97
_cell_angle_alpha 90.00
_cell_angle_beta 98.442(3)
_cell_angle_gamma 90.00
_cell_formula_units_Z 4
_cell_length_a 9.1366(13)
_cell_length_b 7.0925(10)
_cell_length_c 21.654(3)
_cell_measurement_temperature 100(2)
_cell_volume 1388.0(3)
_computing_cell_refinement 'BRUKER SMART'
_computing_data_collection 'BRUKER SMART'
_computing_data_reduction 'BRUKER SAINT'
_computing_molecular_graphics ORTEP
_computing_structure_refinement 'SHELXL-97 (Sheldrick, 1997)'
_computing_structure_solution 'SHELXS-97 (Sheldrick, 1990)'
_diffrn_ambient_temperature 100(2)
_diffrn_measured_fraction_theta_full 0.870
_diffrn_measured_fraction_theta_max 0.870
_diffrn_measurement_device_type 'BRUKER SMART APEX CCD DIFFRACTOMETER'
_diffrn_measurement_method 'OMEGA-PHI SCAN'
_diffrn_radiation_monochromator graphite
_diffrn_radiation_source 'fine-focus sealed tube'
_diffrn_radiation_type MoK\a
_diffrn_radiation_wavelength 0.71073
_diffrn_reflns_av_R_equivalents 0.0853
_diffrn_reflns_av_sigmaI/netI 0.1243
_diffrn_reflns_limit_h_max 8
_diffrn_reflns_limit_h_min -12
_diffrn_reflns_limit_k_max 8
_diffrn_reflns_limit_k_min -9
_diffrn_reflns_limit_l_max 28
_diffrn_reflns_limit_l_min -28
_diffrn_reflns_number 8110
_diffrn_reflns_theta_full 28.27
_diffrn_reflns_theta_max 28.27
_diffrn_reflns_theta_min 1.90
_exptl_absorpt_coefficient_mu 1.645
_exptl_absorpt_correction_T_max 0.9678
_exptl_absorpt_correction_T_min 0.6650
_exptl_absorpt_correction_type multi-scan
_exptl_absorpt_process_details 'BRUKER SADABS'
_exptl_crystal_colour Yellow
_exptl_crystal_density_diffrn 1.634
_exptl_crystal_density_method 'not measured'
_exptl_crystal_description PLATES
_exptl_crystal_F_000 700
_exptl_crystal_size_max 0.27
_exptl_crystal_size_mid 0.04
_exptl_crystal_size_min 0.02
_refine_diff_density_max 0.781
_refine_diff_density_min -0.699
_refine_diff_density_rms 0.178
_refine_ls_extinction_method none
_refine_ls_goodness_of_fit_ref 1.095
_refine_ls_hydrogen_treatment constr
_refine_ls_matrix_type full
_refine_ls_number_parameters 156
_refine_ls_number_reflns 3241
_refine_ls_number_restraints 0
_refine_ls_restrained_S_all 1.095
_refine_ls_R_factor_all 0.1198
_refine_ls_R_factor_gt 0.0752
_refine_ls_shift/su_max 0.000
_refine_ls_shift/su_mean 0.000
_refine_ls_structure_factor_coef Fsqd
_refine_ls_weighting_details 'calc w=1/[\s^2^(Fo^2^)+(0.0744P)^2^+0.0000P] where P=(Fo^2^+2Fc^2^)/3'
_refine_ls_weighting_scheme calc
_refine_ls_wR_factor_gt 0.1541
_refine_ls_wR_factor_ref 0.1826
_reflns_number_gt 2209
_reflns_number_total 3241
_reflns_threshold_expression >2sigma(I)
_cod_data_source_file b809142k.txt
_cod_data_source_block 5mpksm
_cod_depositor_comments
;
The following automatic conversions were performed:
'_symmetry_cell_setting' value 'Monoclinic' changed to 'monoclinic'
according to '/home/saulius/struct/CIF-dictionaries/cif_core.dic'
dictionary named 'cif_core.dic' version 2.4.1 from
2010-06-29.

'_exptl_absorpt_correction_type' value 'MULTI-SCAN' changed
to 'multi-scan' according to
'/home/saulius/struct/CIF-dictionaries/cif_core.dic' dictionary named
'cif_core.dic' version 2.4.1 from 2010-06-29.

Automatic conversion script
Id: cif_fix_enum 1527 2010-12-29 10:47:43Z saulius 
;
_cod_original_sg_symbol_H-M P21/c
_cod_database_code 7004598

loop_
_symmetry_equiv_pos_as_xyz
'x, y, z'
'-x, y+1/2, -z+1/2'
'-x, -y, -z'
'x, -y-1/2, z-1/2'

loop_
_atom_site_label
_atom_site_type_symbol
_atom_site_fract_x
_atom_site_fract_y
_atom_site_fract_z
_atom_site_U_iso_or_equiv
_atom_site_adp_type
_atom_site_occupancy
_atom_site_calc_flag
_atom_site_refinement_flags
_atom_site_disorder_assembly
_atom_site_disorder_group
Fe1 Fe 0.23852(10) -0.00947(12) 0.39900(4) 0.0089(2) Uani 1 d . . .
Cl1 Cl 0.18451(18) -0.1583(2) 0.48783(7) 0.0142(4) Uani 1 d . . .
Cl3 Cl 0.48226(17) -0.1229(2) 0.40433(7) 0.0132(4) Uani 1 d . . .
Cl2 Cl 0.12228(17) -0.2152(2) 0.32749(7) 0.0149(4) Uani 1 d . . .
N1 N 0.2928(6) 0.1918(7) 0.3308(2) 0.0115(11) Uani 1 d . . .
N2 N 0.3344(6) 0.2206(7) 0.4566(2) 0.0116(11) Uani 1 d . . .
H2A H 0.4014 0.1735 0.4939 0.02(2) Uiso 1 d . . .
N3 N 0.0419(6) 0.1757(7) 0.4002(2) 0.0131(12) Uani 1 d . . .
H3A H 0.0696 0.0674 0.4156 0.016 Uiso 1 calc R . .
C1 C 0.2491(7) 0.1760(9) 0.2682(3) 0.0118(13) Uani 1 d . . .
H1 H 0.1836 0.0805 0.2532 0.014 Uiso 1 calc R . .
C2 C 0.2997(7) 0.2989(9) 0.2263(3) 0.0155(14) Uani 1 d . . .
H2 H 0.2691 0.2859 0.1836 0.019 Uiso 1 calc R . .
C3 C 0.3975(8) 0.4425(9) 0.2491(3) 0.0165(15) Uani 1 d . . .
H3 H 0.4359 0.5239 0.2218 0.020 Uiso 1 calc R . .
C4 C 0.4362(7) 0.4614(9) 0.3131(3) 0.0139(14) Uani 1 d . . .
H4 H 0.4982 0.5589 0.3294 0.017 Uiso 1 calc R . .
C5 C 0.3819(7) 0.3341(9) 0.3523(3) 0.0121(13) Uani 1 d . . .
C6 C 0.4262(7) 0.3461(9) 0.4222(3) 0.0150(14) Uani 1 d . . .
H6A H 0.5295 0.3109 0.4326 0.018 Uiso 1 calc R . .
H6B H 0.4160 0.4753 0.4355 0.018 Uiso 1 calc R . .
C7 C 0.2155(7) 0.3260(9) 0.4822(3) 0.0147(14) Uani 1 d . . .
H7A H 0.2536 0.4457 0.4993 0.018 Uiso 1 calc R . .
H7B H 0.1819 0.2539 0.5155 0.018 Uiso 1 calc R . .
C8 C 0.0881(7) 0.3594(9) 0.4305(3) 0.0118(13) Uani 1 d . . .
H8A H 0.0057 0.4156 0.4474 0.014 Uiso 1 calc R . .
H8B H 0.1183 0.4454 0.3998 0.014 Uiso 1 calc R . .
C9 C -0.0586(7) 0.2033(10) 0.3400(3) 0.0171(15) Uani 1 d . . .
H9A H -0.0776 0.0817 0.3199 0.020 Uiso 1 calc R . .
H9B H -0.0087 0.2813 0.3127 0.020 Uiso 1 calc R . .
C10 C -0.2045(7) 0.2938(11) 0.3473(3) 0.0243(17) Uani 1 d . . .
H10A H -0.2589 0.2120 0.3710 0.036 Uiso 1 calc R . .
H10B H -0.2607 0.3151 0.3068 0.036 Uiso 1 calc R . .
H10C H -0.1868 0.4120 0.3687 0.036 Uiso 1 calc R . .

loop_
_atom_site_aniso_label
_atom_site_aniso_U_11
_atom_site_aniso_U_22
_atom_site_aniso_U_33
_atom_site_aniso_U_23
_atom_site_aniso_U_13
_atom_site_aniso_U_12
Fe1 0.0114(5) 0.0055(5) 0.0096(4) -0.0001(4) 0.0006(3) 0.0004(4)
Cl1 0.0202(9) 0.0111(8) 0.0119(7) 0.0020(6) 0.0043(6) 0.0006(6)
Cl3 0.0134(8) 0.0132(8) 0.0127(7) 0.0004(6) 0.0011(6) 0.0041(6)
Cl2 0.0196(9) 0.0102(8) 0.0132(8) -0.0017(6) -0.0035(6) -0.0013(6)
N1 0.012(3) 0.012(3) 0.010(2) -0.003(2) 0.001(2) -0.001(2)
N2 0.015(3) 0.012(3) 0.008(2) 0.002(2) 0.000(2) 0.002(2)
N3 0.012(3) 0.009(3) 0.017(3) 0.001(2) -0.006(2) 0.000(2)
C1 0.010(3) 0.010(3) 0.014(3) -0.003(3) -0.001(3) 0.003(3)
C2 0.016(4) 0.018(4) 0.012(3) 0.003(3) 0.002(3) 0.007(3)
C3 0.026(4) 0.005(3) 0.020(3) 0.007(3) 0.012(3) 0.004(3)
C4 0.013(3) 0.008(3) 0.021(3) -0.001(3) 0.002(3) 0.001(3)
C5 0.008(3) 0.015(4) 0.013(3) 0.002(3) 0.001(3) -0.001(3)
C6 0.017(3) 0.012(3) 0.016(3) -0.003(3) 0.002(3) -0.002(3)
C7 0.014(3) 0.018(4) 0.011(3) -0.004(3) 0.001(3) -0.001(3)
C8 0.015(3) 0.009(3) 0.011(3) 0.004(3) 0.000(3) 0.004(3)
C9 0.013(3) 0.020(4) 0.018(3) 0.000(3) -0.001(3) 0.000(3)
C10 0.014(4) 0.034(5) 0.024(4) 0.006(3) -0.001(3) 0.005(3)

loop_
_atom_type_symbol
_atom_type_description
_atom_type_scat_dispersion_real
_atom_type_scat_dispersion_imag
_atom_type_scat_source
C C 0.0033 0.0016 'International Tables Vol C Tables 4.2.6.8 and 6.1.1.4'
H H 0.0000 0.0000 'International Tables Vol C Tables 4.2.6.8 and 6.1.1.4'
N N 0.0061 0.0033 'International Tables Vol C Tables 4.2.6.8 and 6.1.1.4'
Cl Cl 0.1484 0.1585 'International Tables Vol C Tables 4.2.6.8 and 6.1.1.4'
Fe Fe 0.3463 0.8444 'International Tables Vol C Tables 4.2.6.8 and 6.1.1.4'

loop_
_geom_angle_atom_site_label_1
_geom_angle_atom_site_label_2
_geom_angle_atom_site_label_3
_geom_angle
_geom_angle_site_symmetry_1
_geom_angle_site_symmetry_3
_geom_angle_publ_flag
N2 Fe1 N1 77.36(19) . . ?
N2 Fe1 N3 78.89(19) . . ?
N1 Fe1 N3 83.41(19) . . ?
N2 Fe1 Cl2 170.82(14) . . ?
N1 Fe1 Cl2 95.14(14) . . ?
N3 Fe1 Cl2 95.14(14) . . ?
N2 Fe1 Cl1 89.01(14) . . ?
N1 Fe1 Cl1 165.55(14) . . ?
N3 Fe1 Cl1 89.33(14) . . ?
Cl2 Fe1 Cl1 97.95(6) . . ?
N2 Fe1 Cl3 85.94(14) . . ?
N1 Fe1 Cl3 87.08(14) . . ?
N3 Fe1 Cl3 163.53(14) . . ?
Cl2 Fe1 Cl3 99.08(6) . . ?
Cl1 Fe1 Cl3 96.84(6) . . ?
C5 N1 C1 118.9(5) . . ?
C5 N1 Fe1 116.7(4) . . ?
C1 N1 Fe1 124.2(4) . . ?
C7 N2 C6 112.3(5) . . ?
C7 N2 Fe1 109.7(4) . . ?
C6 N2 Fe1 111.8(3) . . ?
C7 N2 H2A 105.1(4) . . ?
C6 N2 H2A 106.3(5) . . ?
Fe1 N2 H2A 111.3(4) . . ?
C8 N3 C9 111.5(5) . . ?
C8 N3 Fe1 110.1(4) . . ?
C9 N3 Fe1 117.4(4) . . ?
C8 N3 H3A 124.2 . . ?
C9 N3 H3A 124.2 . . ?
Fe1 N3 H3A 44.4 . . ?
N1 C1 C2 121.5(6) . . ?
N1 C1 H1 119.2 . . ?
C2 C1 H1 119.2 . . ?
C1 C2 C3 119.1(6) . . ?
C1 C2 H2 120.5 . . ?
C3 C2 H2 120.5 . . ?
C4 C3 C2 118.7(6) . . ?
C4 C3 H3 120.7 . . ?
C2 C3 H3 120.7 . . ?
C5 C4 C3 119.3(6) . . ?
C5 C4 H4 120.3 . . ?
C3 C4 H4 120.3 . . ?
N1 C5 C4 122.3(6) . . ?
N1 C5 C6 116.8(5) . . ?
C4 C5 C6 120.8(6) . . ?
N2 C6 C5 112.2(5) . . ?
N2 C6 H6A 109.2 . . ?
C5 C6 H6A 109.2 . . ?
N2 C6 H6B 109.2 . . ?
C5 C6 H6B 109.2 . . ?
H6A C6 H6B 107.9 . . ?
N2 C7 C8 109.0(5) . . ?
N2 C7 H7A 109.9 . . ?
C8 C7 H7A 109.9 . . ?
N2 C7 H7B 109.9 . . ?
C8 C7 H7B 109.9 . . ?
H7A C7 H7B 108.3 . . ?
N3 C8 C7 109.0(5) . . ?
N3 C8 H8A 109.9 . . ?
C7 C8 H8A 109.9 . . ?
N3 C8 H8B 109.9 . . ?
C7 C8 H8B 109.9 . . ?
H8A C8 H8B 108.3 . . ?
N3 C9 C10 113.8(5) . . ?
N3 C9 H9A 108.8 . . ?
C10 C9 H9A 108.8 . . ?
N3 C9 H9B 108.8 . . ?
C10 C9 H9B 108.8 . . ?
H9A C9 H9B 107.7 . . ?
C9 C10 H10A 109.5 . . ?
C9 C10 H10B 109.5 . . ?
H10A C10 H10B 109.5 . . ?
C9 C10 H10C 109.5 . . ?
H10A C10 H10C 109.5 . . ?
H10B C10 H10C 109.5 . . ?

loop_
_geom_bond_atom_site_label_1
_geom_bond_atom_site_label_2
_geom_bond_distance
_geom_bond_site_symmetry_2
_geom_bond_publ_flag
Fe1 N2 2.160(5) . ?
Fe1 N1 2.163(5) . ?
Fe1 N3 2.229(5) . ?
Fe1 Cl2 2.2743(17) . ?
Fe1 Cl1 2.3101(17) . ?
Fe1 Cl3 2.3547(18) . ?
N1 C5 1.336(8) . ?
N1 C1 1.361(7) . ?
N2 C7 1.492(8) . ?
N2 C6 1.495(8) . ?
N2 H2A 0.997(5) . ?
N3 C8 1.491(8) . ?
N3 C9 1.494(8) . ?
N3 H3A 0.8600 . ?
C1 C2 1.386(8) . ?
C1 H1 0.9300 . ?
C2 C3 1.396(9) . ?
C2 H2 0.9300 . ?
C3 C4 1.386(9) . ?
C3 H3 0.9300 . ?
C4 C5 1.381(8) . ?
C4 H4 0.9300 . ?
C5 C6 1.510(8) . ?
C6 H6A 0.9700 . ?
C6 H6B 0.9700 . ?
C7 C8 1.512(8) . ?
C7 H7A 0.9700 . ?
C7 H7B 0.9700 . ?
C8 H8A 0.9700 . ?
C8 H8B 0.9700 . ?
C9 C10 1.509(9) . ?
C9 H9A 0.9700 . ?
C9 H9B 0.9700 . ?
C10 H10A 0.9600 . ?
C10 H10B 0.9600 . ?
C10 H10C 0.9600 . ?
